data_8105901
loop_
_publ_author_name
'Asiri, Abdullah M.'
'Arshad, Muhammad Nadeem'
'Albukhari, Soha M.'
'Al-Soliemy, Amerah M.'

_publ_section_title
;
 The crystal structure of
 (4Z)-2-[(E)-(1-ethyl-3,3-dimethyl-1,3-dihydro-2H-indol-2-ylidene)methyl]-4-[(1-ethyl-3,3-dimethyl-3H-indolium-2-yl)methylidene]-3-oxocyclobut-1-en-1-olate,
 C30H32N2O2
;
_journal_issue 5
_journal_name_full 'Zeitschrift f\"ur Kristallographie - New Crystal Structures'
_journal_page_first 949
_journal_page_last 951
_journal_paper_doi 10.1515/ncrs-2019-0165
_journal_volume 234
_journal_year 2019
_chemical_formula_moiety 'C30 H32 N2 O2'
_chemical_formula_sum 'C30 H32 N2 O2'
_chemical_formula_weight 452.57
_chemical_name_common
;
(4<i>Z</i>)-2-[(<i>E</i>)-(1,3,3-trimethyl-1,3-dihydro-2H-indol-2-ylidene)
methyl]-4-[(1,3,3-trimethyl-3<i>H</i>-indolium-2-yl)methylidene]
-3-oxocyclobut-1-en-1-olate
;
_chemical_name_systematic
;
(4<i>Z</i>)-2-[(<i>E</i>)-(1,3,3-trimethyl-1,3-dihydro-2H-indol-2-ylidene)
methyl]-4-[(1,3,3-trimethyl-3<i>H</i>-indolium-2-yl)methylidene]
-3-oxocyclobut-1-en-1-olate
;
_space_group_crystal_system monoclinic
_space_group_IT_number 14
_space_group_name_Hall '-P 2ybc'
_space_group_name_H-M_alt 'P 1 21/c 1'
_atom_sites_solution_hydrogens geom
_audit_creation_method SHELXL-2014/7
_cell_angle_alpha 90
_cell_angle_beta 100.150(2)
_cell_angle_gamma 90
_cell_formula_units_Z 4
_cell_length_a 9.8611(2)
_cell_length_b 15.8027(3)
_cell_length_c 16.2473(3)
_cell_measurement_reflns_used 10350
_cell_measurement_temperature 296(2)
_cell_measurement_theta_max 76.2760
_cell_measurement_theta_min 3.9293
_cell_volume 2492.23(8)
_computing_cell_refinement 'CrysAlis PRO (Agilent, 2012)'
_computing_data_collection 'CrysAlis PRO (Agilent, 2012)'
_computing_data_reduction 'CrysAlis PRO (Agilent, 2012)'
_computing_molecular_graphics 'ORTEP [4] and PLATON [5]'
_computing_structure_refinement 'SHELXL-2016/16 (Sheldrick, 2015)[3]'
_computing_structure_solution 'SHELXL-2016/16 (Sheldrick, 2015)[2]'
_diffrn_ambient_temperature 296(3)
_diffrn_detector 'CCD plate'
_diffrn_measured_fraction_theta_full 1.000
_diffrn_measured_fraction_theta_max 0.996
_diffrn_measurement_device 'four-circle diffractometer'
_diffrn_measurement_device_type 'SuperNova, Dual, Cu at zero, Atlas, CCD'
_diffrn_measurement_method '\w scans'
_diffrn_radiation_monochromator graphite
_diffrn_radiation_probe x-ray
_diffrn_radiation_type CuK\a
_diffrn_radiation_wavelength 1.54184
_diffrn_reflns_av_R_equivalents 0.0231
_diffrn_reflns_av_unetI/netI 0.0126
_diffrn_reflns_Laue_measured_fraction_full 1.000
_diffrn_reflns_Laue_measured_fraction_max 0.996
_diffrn_reflns_limit_h_max 9
_diffrn_reflns_limit_h_min -12
_diffrn_reflns_limit_k_max 19
_diffrn_reflns_limit_k_min -19
_diffrn_reflns_limit_l_max 20
_diffrn_reflns_limit_l_min -19
_diffrn_reflns_number 28307
_diffrn_reflns_point_group_measured_fraction_full 1.000
_diffrn_reflns_point_group_measured_fraction_max 0.996
_diffrn_reflns_theta_full 67.684
_diffrn_reflns_theta_max 76.472
_diffrn_reflns_theta_min 3.933
_diffrn_source 'fine-focus sealed tube'
_exptl_absorpt_coefficient_mu 0.589
_exptl_absorpt_correction_T_max 1.00000
_exptl_absorpt_correction_T_min 0.76315
_exptl_absorpt_correction_type multi-scan
_exptl_absorpt_process_details
;
CrysAlisPro, Agilent Technologies,
Version 1.171.36.20 (release 27-06-2012 CrysAlis171 .NET)
(compiled Jul 11 2012,15:38:31)
Empirical absorption correction using spherical harmonics,
 implemented in SCALE3 ABSPACK scaling algorithm.
;
_exptl_crystal_colour 'dark red'
_exptl_crystal_density_diffrn 1.206
_exptl_crystal_density_method 'not measured'
_exptl_crystal_description prismatic
_exptl_crystal_F_000 968
_exptl_crystal_size_max 0.32
_exptl_crystal_size_mid 0.23
_exptl_crystal_size_min 0.13
_refine_diff_density_max 0.523
_refine_diff_density_min -0.233
_refine_diff_density_rms 0.038
_refine_ls_extinction_coef .
_refine_ls_extinction_method none
_refine_ls_goodness_of_fit_ref 1.074
_refine_ls_hydrogen_treatment constr
_refine_ls_matrix_type full
_refine_ls_number_parameters 321
_refine_ls_number_reflns 5211
_refine_ls_number_restraints 4
_refine_ls_restrained_S_all 1.089
_refine_ls_R_factor_all 0.0630
_refine_ls_R_factor_gt 0.0542
_refine_ls_shift/su_max 0.000
_refine_ls_shift/su_mean 0.000
_refine_ls_structure_factor_coef Fsqd
_refine_ls_weighting_details 'w=1/[\s^2^(Fo^2^)+(0.0833P)^2^+0.6495P] where P=(Fo^2^+2Fc^2^)/3'
_refine_ls_weighting_scheme calc
_refine_ls_wR_factor_gt 0.1578
_refine_ls_wR_factor_ref 0.1677
_reflns_Friedel_coverage 0.000
_reflns_Friedel_fraction_full .
_reflns_Friedel_fraction_max .
_reflns_number_gt 4340
_reflns_number_total 5211
_reflns_threshold_expression 'I > 2\s(I)'
_cod_data_source_file suppl_ncrs-2019-0165_suppl.cif
_cod_data_source_block exp_exp103
_cod_original_sg_symbol_H-M 'P 21/c'
_cod_database_code 8105901
_shelx_space_group_comment
;
The symmetry employed for this shelxl refinement is uniquely defined
by the following loop, which should always be used as a source of
symmetry information in preference to the above space-group names.
They are only intended as comments.
;

loop_
_space_group_symop_operation_xyz
'x, y, z'
'-x, y+1/2, -z+1/2'
'-x, -y, -z'
'x, -y-1/2, z-1/2'

loop_
_atom_site_label
_atom_site_type_symbol
_atom_site_fract_x
_atom_site_fract_y
_atom_site_fract_z
_atom_site_U_iso_or_equiv
_atom_site_adp_type
_atom_site_occupancy
_atom_site_site_symmetry_order
_atom_site_calc_flag
_atom_site_refinement_flags_posn
_atom_site_refinement_flags_adp
_atom_site_refinement_flags_occupancy
_atom_site_disorder_assembly
_atom_site_disorder_group
O1 O 0.38808(13) 0.21079(8) 0.08798(7) 0.0593(3) Uani 1 1 d . . . . .
O2 O 0.18088(15) 0.03021(8) -0.11097(8) 0.0643(4) Uani 1 1 d . . . . .
N1A N 0.4354(2) -0.11640(16) 0.16244(15) 0.0479(5) Uani 0.65 1 d D . P A 1
N2 N 0.10553(16) 0.35696(9) -0.18202(8) 0.0528(4) Uani 1 1 d . . . . .
C1 C 0.17963(17) 0.31397(10) -0.11580(9) 0.0468(4) Uani 1 1 d . . . . .
C2 C 0.1233(2) 0.44469(10) -0.17267(11) 0.0548(4) Uani 1 1 d . . . . .
C3 C 0.0695(3) 0.50780(13) -0.22790(13) 0.0755(6) Uani 1 1 d . . . . .
H3 H 0.013143 0.495695 -0.278699 0.091 Uiso 1 1 calc R U . . .
C4 C 0.1043(3) 0.58988(13) -0.20335(16) 0.0917(8) Uani 1 1 d . . . . .
H4 H 0.072366 0.634167 -0.239284 0.110 Uiso 1 1 calc R U . . .
C5 C 0.1850(3) 0.60801(12) -0.12698(16) 0.0838(7) Uani 1 1 d . . . . .
H5 H 0.205804 0.663965 -0.112118 0.101 Uiso 1 1 calc R U . . .
C6 C 0.2351(2) 0.54365(11) -0.07252(13) 0.0643(5) Uani 1 1 d . . . . .
H6 H 0.287355 0.555929 -0.020470 0.077 Uiso 1 1 calc R U . . .
C7 C 0.20647(18) 0.46094(10) -0.09646(10) 0.0510(4) Uani 1 1 d . . . . .
C8 C 0.24897(16) 0.37850(10) -0.05228(9) 0.0460(4) Uani 1 1 d . . . . .
C9 C 0.40631(18) 0.36897(12) -0.03608(13) 0.0622(5) Uani 1 1 d . . . . .
H9A H 0.431343 0.316762 -0.007141 0.093 Uiso 1 1 calc R U . . .
H9B H 0.447220 0.415439 -0.002534 0.093 Uiso 1 1 calc R U . . .
H9C H 0.438780 0.368733 -0.088412 0.093 Uiso 1 1 calc R U . . .
C10 C 0.1902(2) 0.37246(13) 0.02901(11) 0.0618(5) Uani 1 1 d . . . . .
H10A H 0.216428 0.319369 0.055891 0.093 Uiso 1 1 calc R U . . .
H10B H 0.091560 0.376229 0.016342 0.093 Uiso 1 1 calc R U . . .
H10C H 0.225902 0.417996 0.065610 0.093 Uiso 1 1 calc R U . . .
C11 C 0.0249(2) 0.31939(12) -0.25722(11) 0.0588(4) Uani 1 1 d . . . . .
H11A H -0.047342 0.358317 -0.281291 0.071 Uiso 1 1 calc R U . . .
H11B H -0.018337 0.267792 -0.242399 0.071 Uiso 1 1 calc R U . . .
C12 C 0.1131(3) 0.2999(2) -0.31999(15) 0.0974(8) Uani 1 1 d . . . . .
H12A H 0.152958 0.351242 -0.336406 0.146 Uiso 1 1 calc R U . . .
H12B H 0.058211 0.274021 -0.368095 0.146 Uiso 1 1 calc R U . . .
H12C H 0.185127 0.261739 -0.296057 0.146 Uiso 1 1 calc R U . . .
C13 C 0.18389(18) 0.22682(10) -0.11251(9) 0.0499(4) Uani 1 1 d . . . . .
H13 H 0.136232 0.200524 -0.160169 0.060 Uiso 1 1 calc R U . . .
C14 C 0.24657(16) 0.17051(10) -0.05082(9) 0.0457(3) Uani 1 1 d . . . . .
C15 C 0.23683(17) 0.07805(10) -0.05565(10) 0.0483(4) Uani 1 1 d . . . . .
C16 C 0.31739(16) 0.07047(10) 0.02944(10) 0.0478(4) Uani 1 1 d . . . . .
C17 C 0.32987(16) 0.16301(10) 0.03328(10) 0.0464(3) Uani 1 1 d . . . . .
C18 C 0.37367(19) 0.01451(11) 0.09213(11) 0.0595(5) Uani 1 1 d . . . . .
H18 H 0.435702 0.039208 0.135174 0.071 Uiso 1 1 calc R U . . .
C19 C 0.35424(19) -0.07125(11) 0.10218(11) 0.0585(5) Uani 1 1 d . . . . .
C20 C 0.3714(2) -0.19788(11) 0.17147(12) 0.0665(5) Uani 1 1 d . . . . .
C21 C 0.4087(3) -0.25950(13) 0.23240(14) 0.0813(7) Uani 1 1 d . . . . .
H21 H 0.475742 -0.249589 0.279298 0.098 Uiso 1 1 calc R U . . .
C22 C 0.3409(3) -0.33633(13) 0.21961(14) 0.0747(6) Uani 1 1 d . . . . .
H22 H 0.361706 -0.378803 0.259452 0.090 Uiso 1 1 calc R U . . .
C23 C 0.2430(2) -0.35156(12) 0.14922(14) 0.0685(5) Uani 1 1 d . . . . .
H23 H 0.200635 -0.404249 0.141643 0.082 Uiso 1 1 calc R U . . .
C24 C 0.2075(2) -0.28841(11) 0.08957(12) 0.0577(4) Uani 1 1 d . . . . .
H24 H 0.141319 -0.298389 0.042271 0.069 Uiso 1 1 calc R U . . .
C25 C 0.27176(17) -0.21115(10) 0.10163(10) 0.0491(4) Uani 1 1 d . . . . .
C26 C 0.25535(16) -0.13156(9) 0.04898(9) 0.0445(3) Uani 1 1 d . . . . .
C27 C 0.3007(2) -0.14769(12) -0.03531(12) 0.0616(5) Uani 1 1 d . . . . .
H27A H 0.297568 -0.095606 -0.066003 0.092 Uiso 1 1 calc R U . . .
H27B H 0.239860 -0.188097 -0.066827 0.092 Uiso 1 1 calc R U . . .
H27C H 0.393036 -0.169450 -0.025821 0.092 Uiso 1 1 calc R U . . .
C28 C 0.10702(17) -0.09921(11) 0.03629(11) 0.0545(4) Uani 1 1 d . . . . .
H28A H 0.083609 -0.084940 0.089493 0.082 Uiso 1 1 calc R U . . .
H28B H 0.045832 -0.142477 0.010161 0.082 Uiso 1 1 calc R U . . .
H28C H 0.098487 -0.049893 0.001256 0.082 Uiso 1 1 calc R U . . .
C29A C 0.5472(3) -0.0827(2) 0.22519(18) 0.0605(7) Uani 0.65 1 d D . P A 1
H29A H 0.597763 -0.040594 0.199395 0.073 Uiso 0.65 1 calc R U P A 1
H29B H 0.610406 -0.128103 0.245719 0.073 Uiso 0.65 1 calc R U P A 1
C30A C 0.4948(4) -0.0439(3) 0.2962(2) 0.0833(9) Uani 0.65 1 d D . P A 1
H30A H 0.570732 -0.022582 0.336039 0.125 Uiso 0.65 1 calc R U P A 1
H30B H 0.433540 0.001715 0.276270 0.125 Uiso 0.65 1 calc R U P A 1
H30C H 0.446174 -0.085729 0.322559 0.125 Uiso 0.65 1 calc R U P A 1
C29B C 0.4819(6) -0.0757(4) 0.2561(4) 0.0605(7) Uani 0.35 1 d D . P A 2
H29C H 0.455893 -0.017540 0.264582 0.073 Uiso 0.35 1 calc R U P A 2
H29D H 0.472066 -0.107335 0.305894 0.073 Uiso 0.35 1 calc R U P A 2
C30B C 0.6258(7) -0.0775(5) 0.2466(4) 0.0833(9) Uani 0.35 1 d D . P A 2
H30D H 0.681767 -0.053737 0.295443 0.125 Uiso 0.35 1 calc R U P A 2
H30E H 0.653406 -0.134968 0.239678 0.125 Uiso 0.35 1 calc R U P A 2
H30F H 0.637214 -0.045067 0.198317 0.125 Uiso 0.35 1 calc R U P A 2
N1B N 0.3866(5) -0.1107(3) 0.1847(3) 0.0479(5) Uani 0.35 1 d D . P A 2

loop_
_atom_site_aniso_label
_atom_site_aniso_U_11
_atom_site_aniso_U_22
_atom_site_aniso_U_33
_atom_site_aniso_U_23
_atom_site_aniso_U_13
_atom_site_aniso_U_12
O1 0.0672(7) 0.0504(7) 0.0517(6) 0.0005(5) -0.0133(5) -0.0040(5)
O2 0.0873(9) 0.0457(6) 0.0502(7) 0.0019(5) -0.0143(6) -0.0057(6)
N1A 0.0486(15) 0.0451(9) 0.0445(14) 0.0064(9) -0.0069(9) 0.0046(11)
N2 0.0693(9) 0.0408(7) 0.0423(7) 0.0031(5) -0.0069(6) -0.0018(6)
C1 0.0563(9) 0.0417(8) 0.0385(7) 0.0042(6) -0.0021(6) -0.0043(6)
C2 0.0713(11) 0.0393(8) 0.0496(9) 0.0027(7) -0.0010(8) -0.0002(7)
C3 0.1073(17) 0.0469(10) 0.0621(11) 0.0075(8) -0.0132(11) 0.0096(10)
C4 0.137(2) 0.0413(10) 0.0859(15) 0.0097(10) -0.0111(15) 0.0143(12)
C5 0.1174(19) 0.0374(9) 0.0901(16) -0.0061(9) 0.0006(14) 0.0014(10)
C6 0.0796(13) 0.0455(9) 0.0637(11) -0.0094(8) 0.0013(9) -0.0057(8)
C7 0.0605(9) 0.0418(8) 0.0477(8) 0.0007(6) 0.0013(7) -0.0038(7)
C8 0.0506(8) 0.0425(8) 0.0414(7) 0.0008(6) -0.0013(6) -0.0059(6)
C9 0.0529(9) 0.0566(10) 0.0727(12) 0.0066(9) -0.0008(8) -0.0077(8)
C10 0.0756(12) 0.0626(11) 0.0458(9) -0.0007(8) 0.0069(8) -0.0049(9)
C11 0.0718(11) 0.0506(9) 0.0477(9) -0.0003(7) -0.0065(8) 0.0021(8)
C12 0.118(2) 0.109(2) 0.0648(14) -0.0068(13) 0.0155(14) 0.0220(17)
C13 0.0631(9) 0.0411(8) 0.0399(7) 0.0029(6) -0.0066(7) -0.0058(7)
C14 0.0501(8) 0.0413(8) 0.0431(8) 0.0043(6) 0.0009(6) -0.0033(6)
C15 0.0543(9) 0.0426(8) 0.0440(8) 0.0054(6) -0.0027(7) -0.0016(6)
C16 0.0482(8) 0.0426(8) 0.0481(8) 0.0048(6) -0.0042(6) -0.0010(6)
C17 0.0463(8) 0.0445(8) 0.0447(8) 0.0054(6) -0.0018(6) -0.0005(6)
C18 0.0650(10) 0.0451(9) 0.0567(10) 0.0060(7) -0.0218(8) -0.0033(7)
C19 0.0645(10) 0.0441(9) 0.0559(9) 0.0079(7) -0.0199(8) 0.0024(7)
C20 0.0834(13) 0.0429(9) 0.0613(10) 0.0087(8) -0.0196(9) 0.0064(8)
C21 0.1104(18) 0.0542(11) 0.0658(12) 0.0142(9) -0.0222(12) 0.0147(11)
C22 0.1056(17) 0.0484(10) 0.0680(12) 0.0189(9) 0.0095(11) 0.0168(10)
C23 0.0866(14) 0.0446(9) 0.0760(13) 0.0093(8) 0.0190(11) 0.0022(9)
C24 0.0655(10) 0.0473(9) 0.0591(10) 0.0019(7) 0.0080(8) -0.0007(8)
C25 0.0547(9) 0.0422(8) 0.0478(8) 0.0039(6) 0.0020(7) 0.0070(6)
C26 0.0464(8) 0.0401(7) 0.0433(8) 0.0027(6) -0.0024(6) 0.0037(6)
C27 0.0728(12) 0.0521(10) 0.0632(11) 0.0024(8) 0.0215(9) 0.0070(8)
C28 0.0490(9) 0.0540(9) 0.0586(10) 0.0079(7) 0.0047(7) 0.0073(7)
C29A 0.0600(18) 0.0620(14) 0.0501(17) 0.0059(12) -0.0158(11) 0.0000(14)
C30A 0.091(2) 0.093(2) 0.0594(17) -0.0006(16) -0.0060(16) -0.0165(18)
C29B 0.0600(18) 0.0620(14) 0.0501(17) 0.0059(12) -0.0158(11) 0.0000(14)
C30B 0.091(2) 0.093(2) 0.0594(17) -0.0006(16) -0.0060(16) -0.0165(18)
N1B 0.0486(15) 0.0451(9) 0.0445(14) 0.0064(9) -0.0069(9) 0.0046(11)

loop_
_atom_type_symbol
_atom_type_description
_atom_type_scat_dispersion_real
_atom_type_scat_dispersion_imag
_atom_type_scat_source
C C 0.0033 0.0016 'International Tables Vol C Tables 4.2.6.8 and 6.1.1.4'
H H 0.0000 0.0000 'International Tables Vol C Tables 4.2.6.8 and 6.1.1.4'
N N 0.0061 0.0033 'International Tables Vol C Tables 4.2.6.8 and 6.1.1.4'
O O 0.0492 0.0322 'International Tables Vol C Tables 4.2.6.8 and 6.1.1.4'

loop_
_geom_angle_atom_site_label_1
_geom_angle_atom_site_label_2
_geom_angle_atom_site_label_3
_geom_angle
_geom_angle_site_symmetry_1
_geom_angle_site_symmetry_3
C19 N1A C20 109.15(19) . .
C19 N1A C29A 126.1(2) . .
C20 N1A C29A 122.6(2) . .
C1 N2 C2 111.48(13) . .
C1 N2 C11 126.28(14) . .
C2 N2 C11 122.10(14) . .
N2 C1 C13 122.30(14) . .
N2 C1 C8 108.28(13) . .
C13 C1 C8 129.43(14) . .
C7 C2 C3 123.08(17) . .
C7 C2 N2 108.87(14) . .
C3 C2 N2 128.05(16) . .
C4 C3 C2 116.24(19) . .
C4 C3 H3 121.9 . .
C2 C3 H3 121.9 . .
C5 C4 C3 121.9(2) . .
C5 C4 H4 119.1 . .
C3 C4 H4 119.1 . .
C6 C5 C4 120.49(19) . .
C6 C5 H5 119.8 . .
C4 C5 H5 119.8 . .
C7 C6 C5 119.02(18) . .
C7 C6 H6 120.5 . .
C5 C6 H6 120.5 . .
C6 C7 C2 119.21(16) . .
C6 C7 C8 131.13(16) . .
C2 C7 C8 109.65(14) . .
C7 C8 C1 101.63(12) . .
C7 C8 C9 110.70(14) . .
C1 C8 C9 111.70(14) . .
C7 C8 C10 110.31(14) . .
C1 C8 C10 110.39(13) . .
C9 C8 C10 111.69(14) . .
C8 C9 H9A 109.5 . .
C8 C9 H9B 109.5 . .
H9A C9 H9B 109.5 . .
C8 C9 H9C 109.5 . .
H9A C9 H9C 109.5 . .
H9B C9 H9C 109.5 . .
C8 C10 H10A 109.5 . .
C8 C10 H10B 109.5 . .
H10A C10 H10B 109.5 . .
C8 C10 H10C 109.5 . .
H10A C10 H10C 109.5 . .
H10B C10 H10C 109.5 . .
N2 C11 C12 111.14(19) . .
N2 C11 H11A 109.4 . .
C12 C11 H11A 109.4 . .
N2 C11 H11B 109.4 . .
C12 C11 H11B 109.4 . .
H11A C11 H11B 108.0 . .
C11 C12 H12A 109.5 . .
C11 C12 H12B 109.5 . .
H12A C12 H12B 109.5 . .
C11 C12 H12C 109.5 . .
H12A C12 H12C 109.5 . .
H12B C12 H12C 109.5 . .
C1 C13 C14 132.01(15) . .
C1 C13 H13 114.0 . .
C14 C13 H13 114.0 . .
C13 C14 C15 125.37(14) . .
C13 C14 C17 145.16(15) . .
C15 C14 C17 89.42(12) . .
O2 C15 C14 132.03(14) . .
O2 C15 C16 137.31(15) . .
C14 C15 C16 90.66(12) . .
C18 C16 C17 125.70(14) . .
C18 C16 C15 145.08(15) . .
C17 C16 C15 89.21(12) . .
O1 C17 C16 131.91(14) . .
O1 C17 C14 137.40(15) . .
C16 C17 C14 90.68(12) . .
C19 C18 C16 131.70(15) . .
C19 C18 H18 114.2 . .
C16 C18 H18 114.2 . .
N1A C19 C18 121.71(18) . .
C18 C19 N1B 120.9(3) . .
N1A C19 C26 108.61(16) . .
C18 C19 C26 129.50(14) . .
N1B C19 C26 105.6(2) . .
C25 C20 C21 122.65(19) . .
C25 C20 N1B 108.5(2) . .
C21 C20 N1B 124.9(3) . .
C25 C20 N1A 108.11(16) . .
C21 C20 N1A 128.84(19) . .
C22 C21 C20 116.56(19) . .
C22 C21 H21 121.7 . .
C20 C21 H21 121.7 . .
C23 C22 C21 121.72(18) . .
C23 C22 H22 119.1 . .
C21 C22 H22 119.1 . .
C22 C23 C24 120.31(19) . .
C22 C23 H23 119.8 . .
C24 C23 H23 119.8 . .
C25 C24 C23 119.01(18) . .
C25 C24 H24 120.5 . .
C23 C24 H24 120.5 . .
C24 C25 C20 119.73(16) . .
C24 C25 C26 131.10(15) . .
C20 C25 C26 109.15(15) . .
C25 C26 C19 101.88(12) . .
C25 C26 C28 111.01(14) . .
C19 C26 C28 111.70(14) . .
C25 C26 C27 110.32(13) . .
C19 C26 C27 110.66(15) . .
C28 C26 C27 110.94(13) . .
C26 C27 H27A 109.5 . .
C26 C27 H27B 109.5 . .
H27A C27 H27B 109.5 . .
C26 C27 H27C 109.5 . .
H27A C27 H27C 109.5 . .
H27B C27 H27C 109.5 . .
C26 C28 H28A 109.5 . .
C26 C28 H28B 109.5 . .
H28A C28 H28B 109.5 . .
C26 C28 H28C 109.5 . .
H28A C28 H28C 109.5 . .
H28B C28 H28C 109.5 . .
N1A C29A C30A 111.8(3) . .
N1A C29A H29A 109.3 . .
C30A C29A H29A 109.3 . .
N1A C29A H29B 109.3 . .
C30A C29A H29B 109.3 . .
H29A C29A H29B 107.9 . .
C29A C30A H30A 109.5 . .
C29A C30A H30B 109.5 . .
H30A C30A H30B 109.5 . .
C29A C30A H30C 109.5 . .
H30A C30A H30C 109.5 . .
H30B C30A H30C 109.5 . .
C30B C29B N1B 114.1(6) . .
C30B C29B H29C 108.7 . .
N1B C29B H29C 108.7 . .
C30B C29B H29D 108.7 . .
N1B C29B H29D 108.7 . .
H29C C29B H29D 107.6 . .
C29B C30B H30D 109.5 . .
C29B C30B H30E 109.5 . .
H30D C30B H30E 109.5 . .
C29B C30B H30F 109.5 . .
H30D C30B H30F 109.5 . .
H30E C30B H30F 109.5 . .
C20 N1B C19 106.2(3) . .
C20 N1B C29B 122.0(4) . .
C19 N1B C29B 124.8(5) . .

loop_
_geom_bond_atom_site_label_1
_geom_bond_atom_site_label_2
_geom_bond_distance
_geom_bond_site_symmetry_2
O1 C17 1.2287(19) .
O2 C15 1.2285(19) .
N1A C19 1.354(3) .
N1A C20 1.453(3) .
N1A C29A 1.464(3) .
N2 C1 1.3697(19) .
N2 C2 1.402(2) .
N2 C11 1.461(2) .
C1 C13 1.379(2) .
C1 C8 1.524(2) .
C2 C7 1.384(2) .
C2 C3 1.383(2) .
C3 C4 1.382(3) .
C3 H3 0.9300 .
C4 C5 1.381(3) .
C4 H4 0.9300 .
C5 C6 1.381(3) .
C5 H5 0.9300 .
C6 C7 1.379(2) .
C6 H6 0.9300 .
C7 C8 1.511(2) .
C8 C9 1.535(2) .
C8 C10 1.536(2) .
C9 H9A 0.9600 .
C9 H9B 0.9600 .
C9 H9C 0.9600 .
C10 H10A 0.9600 .
C10 H10B 0.9600 .
C10 H10C 0.9600 .
C11 C12 1.485(3) .
C11 H11A 0.9700 .
C11 H11B 0.9700 .
C12 H12A 0.9600 .
C12 H12B 0.9600 .
C12 H12C 0.9600 .
C13 C14 1.400(2) .
C13 H13 0.9300 .
C14 C15 1.465(2) .
C14 C17 1.470(2) .
C15 C16 1.473(2) .
C16 C18 1.389(2) .
C16 C17 1.468(2) .
C18 C19 1.382(2) .
C18 H18 0.9300 .
C19 N1B 1.462(5) .
C19 C26 1.520(2) .
C20 C25 1.380(2) .
C20 C21 1.391(2) .
C20 N1B 1.399(6) .
C21 C22 1.384(3) .
C21 H21 0.9300 .
C22 C23 1.381(3) .
C22 H22 0.9300 .
C23 C24 1.392(3) .
C23 H23 0.9300 .
C24 C25 1.373(2) .
C24 H24 0.9300 .
C25 C26 1.514(2) .
C26 C28 1.529(2) .
C26 C27 1.535(2) .
C27 H27A 0.9600 .
C27 H27B 0.9600 .
C27 H27C 0.9600 .
C28 H28A 0.9600 .
C28 H28B 0.9600 .
C28 H28C 0.9600 .
C29A C30A 1.478(5) .
C29A H29A 0.9700 .
C29A H29B 0.9700 .
C30A H30A 0.9600 .
C30A H30B 0.9600 .
C30A H30C 0.9600 .
C29B C30B 1.455(7) .
C29B N1B 1.466(6) .
C29B H29C 0.9700 .
C29B H29D 0.9700 .
C30B H30D 0.9600 .
C30B H30E 0.9600 .
C30B H30F 0.9600 .

loop_
_geom_hbond_atom_site_label_D
_geom_hbond_atom_site_label_H
_geom_hbond_atom_site_label_A
_geom_hbond_distance_DH
_geom_hbond_distance_HA
_geom_hbond_distance_DA
_geom_hbond_angle_DHA
_geom_hbond_site_symmetry_A
C3 H3 O2 0.93 2.44 3.286(2) 150.9 2_554
C21 H21 O1 0.93 2.41 3.270(2) 153.1 2_645
C3 H3 O2 0.93 2.44 3.286(2) 150.9 2_554
C21 H21 O1 0.93 2.41 3.270(2) 153.1 2_645

loop_
_geom_torsion_atom_site_label_1
_geom_torsion_atom_site_label_2
_geom_torsion_atom_site_label_3
_geom_torsion_atom_site_label_4
_geom_torsion
_geom_torsion_site_symmetry_1
_geom_torsion_site_symmetry_2
_geom_torsion_site_symmetry_3
_geom_torsion_site_symmetry_4
C2 N2 C1 C13 -176.95(17) . . . .
C11 N2 C1 C13 -1.3(3) . . . .
C2 N2 C1 C8 3.4(2) . . . .
C11 N2 C1 C8 179.10(16) . . . .
C1 N2 C2 C7 -2.7(2) . . . .
C11 N2 C2 C7 -178.61(17) . . . .
C1 N2 C2 C3 177.3(2) . . . .
C11 N2 C2 C3 1.4(3) . . . .
C7 C2 C3 C4 0.5(4) . . . .
N2 C2 C3 C4 -179.5(2) . . . .
C2 C3 C4 C5 -1.7(4) . . . .
C3 C4 C5 C6 0.6(5) . . . .
C4 C5 C6 C7 1.8(4) . . . .
C5 C6 C7 C2 -2.9(3) . . . .
C5 C6 C7 C8 178.3(2) . . . .
C3 C2 C7 C6 1.8(3) . . . .
N2 C2 C7 C6 -178.17(18) . . . .
C3 C2 C7 C8 -179.18(19) . . . .
N2 C2 C7 C8 0.8(2) . . . .
C6 C7 C8 C1 179.9(2) . . . .
C2 C7 C8 C1 1.09(19) . . . .
C6 C7 C8 C9 -61.3(3) . . . .
C2 C7 C8 C9 119.86(17) . . . .
C6 C7 C8 C10 62.8(3) . . . .
C2 C7 C8 C10 -116.00(17) . . . .
N2 C1 C8 C7 -2.67(17) . . . .
C13 C1 C8 C7 177.72(18) . . . .
N2 C1 C8 C9 -120.73(15) . . . .
C13 C1 C8 C9 59.7(2) . . . .
N2 C1 C8 C10 114.36(16) . . . .
C13 C1 C8 C10 -65.2(2) . . . .
C1 N2 C11 C12 -84.4(2) . . . .
C2 N2 C11 C12 90.8(2) . . . .
N2 C1 C13 C14 -176.87(18) . . . .
C8 C1 C13 C14 2.7(3) . . . .
C1 C13 C14 C15 177.45(18) . . . .
C1 C13 C14 C17 0.9(4) . . . .
C13 C14 C15 O2 2.9(3) . . . .
C17 C14 C15 O2 -179.1(2) . . . .
C13 C14 C15 C16 -176.75(17) . . . .
C17 C14 C15 C16 1.31(13) . . . .
O2 C15 C16 C18 0.2(4) . . . .
C14 C15 C16 C18 179.8(3) . . . .
O2 C15 C16 C17 179.1(2) . . . .
C14 C15 C16 C17 -1.31(13) . . . .
C18 C16 C17 O1 0.0(3) . . . .
C15 C16 C17 O1 -179.20(19) . . . .
C18 C16 C17 C14 -179.49(18) . . . .
C15 C16 C17 C14 1.31(13) . . . .
C13 C14 C17 O1 -3.5(4) . . . .
C15 C14 C17 O1 179.2(2) . . . .
C13 C14 C17 C16 175.9(2) . . . .
C15 C14 C17 C16 -1.31(13) . . . .
C17 C16 C18 C19 169.3(2) . . . .
C15 C16 C18 C19 -12.1(5) . . . .
C20 N1A C19 C18 166.1(2) . . . .
C29A N1A C19 C18 2.4(4) . . . .
C20 N1A C19 C26 -18.3(3) . . . .
C29A N1A C19 C26 178.0(3) . . . .
C16 C18 C19 N1A 170.0(2) . . . .
C16 C18 C19 N1B -158.7(3) . . . .
C16 C18 C19 C26 -4.6(4) . . . .
C19 N1A C20 C25 16.4(3) . . . .
C29A N1A C20 C25 -179.2(2) . . . .
C19 N1A C20 C21 -170.9(2) . . . .
C29A N1A C20 C21 -6.5(4) . . . .
C25 C20 C21 C22 0.3(4) . . . .
N1B C20 C21 C22 155.5(3) . . . .
N1A C20 C21 C22 -171.5(2) . . . .
C20 C21 C22 C23 1.2(4) . . . .
C21 C22 C23 C24 -1.5(4) . . . .
C22 C23 C24 C25 0.4(3) . . . .
C23 C24 C25 C20 1.1(3) . . . .
C23 C24 C25 C26 -179.91(18) . . . .
C21 C20 C25 C24 -1.4(3) . . . .
N1B C20 C25 C24 -160.2(3) . . . .
N1A C20 C25 C24 171.84(18) . . . .
C21 C20 C25 C26 179.4(2) . . . .
N1B C20 C25 C26 20.6(3) . . . .
N1A C20 C25 C26 -7.4(2) . . . .
C24 C25 C26 C19 177.89(19) . . . .
C20 C25 C26 C19 -3.01(19) . . . .
C24 C25 C26 C28 58.8(2) . . . .
C20 C25 C26 C28 -122.05(17) . . . .
C24 C25 C26 C27 -64.6(2) . . . .
C20 C25 C26 C27 114.54(18) . . . .
N1A C19 C26 C25 13.1(2) . . . .
C18 C19 C26 C25 -171.7(2) . . . .
N1B C19 C26 C25 -14.6(3) . . . .
N1A C19 C26 C28 131.69(18) . . . .
C18 C19 C26 C28 -53.2(3) . . . .
N1B C19 C26 C28 104.0(2) . . . .
N1A C19 C26 C27 -104.17(19) . . . .
C18 C19 C26 C27 71.0(3) . . . .
N1B C19 C26 C27 -131.9(2) . . . .
C19 N1A C29A C30A 81.1(4) . . . .
C20 N1A C29A C30A -80.5(3) . . . .
C25 C20 N1B C19 -30.2(4) . . . .
C21 C20 N1B C19 171.7(3) . . . .
C25 C20 N1B C29B 177.9(4) . . . .
C21 C20 N1B C29B 19.7(6) . . . .
C18 C19 N1B C20 -173.0(2) . . . .
C26 C19 N1B C20 27.4(3) . . . .
C18 C19 N1B C29B -22.1(6) . . . .
C26 C19 N1B C29B 178.3(4) . . . .
C30B C29B N1B C20 77.1(7) . . . .
C30B C29B N1B C19 -69.4(7) . . . .
